data_4110686
loop_
_publ_author_name
'Evgenii S. Stoyanov'
'Kee-Chan Kim'
'Christopher A. Reed'

_publ_section_title
;
 An Infrared \nNH Scale for Weakly Basic Anions. Implications for
 Single-Molecule Acidity and Superacidity
;
_journal_name_full 'Journal of the American Chemical Society'
_journal_page_first 8500
_journal_page_last 8508
_journal_paper_doi 10.1021/ja060714v
_journal_volume 128
_journal_year 2006
_chemical_formula_sum 'C25 H41 B11 I11 N'
_chemical_formula_weight 1870.40
_chemical_name_systematic
;
 ?
;
_space_group_IT_number 62
_symmetry_cell_setting orthorhombic
_symmetry_space_group_name_Hall '-P 2ac 2n'
_symmetry_space_group_name_H-M 'P n m a'
_atom_sites_solution_hydrogens geom
_atom_sites_solution_primary direct
_atom_sites_solution_secondary difmap
_audit_creation_method SHELXL-97
_cell_angle_alpha 90.00
_cell_angle_beta 90.00
_cell_angle_gamma 90.00
_cell_formula_units_Z 4
_cell_length_a 21.5681(8)
_cell_length_b 13.8680(5)
_cell_length_c 16.4697(6)
_cell_measurement_reflns_used 7626
_cell_measurement_temperature 100(2)
_cell_measurement_theta_max 30.42
_cell_measurement_theta_min 2.26
_cell_volume 4926.2(3)
_computing_cell_refinement 'Bruker SMART'
_computing_data_collection 'Bruker SMART'
_computing_data_reduction 'Bruker SAINT'
_computing_molecular_graphics 'Bruker SHELXTL'
_computing_publication_material 'Bruker SHELXTL'
_computing_structure_refinement 'SHELXL-97 (Sheldrick, 1997)'
_computing_structure_solution 'SHELXS-97 (Sheldrick, 1990)'
_diffrn_ambient_temperature 100(2)
_diffrn_measured_fraction_theta_full 1.000
_diffrn_measured_fraction_theta_max 1.000
_diffrn_measurement_device_type 'CCD area detector'
_diffrn_measurement_method 'phi and omega scans'
_diffrn_radiation_monochromator graphite
_diffrn_radiation_source 'Normal-focus sealed tube'
_diffrn_radiation_type MoK\a
_diffrn_radiation_wavelength 0.71073
_diffrn_reflns_av_R_equivalents 0.0351
_diffrn_reflns_av_sigmaI/netI 0.0190
_diffrn_reflns_limit_h_max 30
_diffrn_reflns_limit_h_min -30
_diffrn_reflns_limit_k_max 19
_diffrn_reflns_limit_k_min -19
_diffrn_reflns_limit_l_max 23
_diffrn_reflns_limit_l_min -23
_diffrn_reflns_number 75934
_diffrn_reflns_theta_full 30.51
_diffrn_reflns_theta_max 30.51
_diffrn_reflns_theta_min 1.56
_exptl_absorpt_coefficient_mu 6.937
_exptl_absorpt_correction_T_max 0.3106
_exptl_absorpt_correction_T_min 0.2399
_exptl_absorpt_correction_type multi-scan
_exptl_absorpt_process_details 'Bruker SADABS'
_exptl_crystal_colour colourless
_exptl_crystal_density_diffrn 2.522
_exptl_crystal_density_meas 0
_exptl_crystal_description 'prism frag'
_exptl_crystal_F_000 3344
_exptl_crystal_size_max 0.29
_exptl_crystal_size_mid 0.27
_exptl_crystal_size_min 0.22
_refine_diff_density_max 1.799
_refine_diff_density_min -1.834
_refine_diff_density_rms 0.144
_refine_ls_extinction_method none
_refine_ls_goodness_of_fit_ref 1.066
_refine_ls_hydrogen_treatment mixed
_refine_ls_matrix_type full
_refine_ls_number_parameters 299
_refine_ls_number_reflns 7803
_refine_ls_number_restraints 207
_refine_ls_restrained_S_all 1.068
_refine_ls_R_factor_all 0.0379
_refine_ls_R_factor_gt 0.0304
_refine_ls_shift/su_max 0.001
_refine_ls_shift/su_mean 0.000
_refine_ls_structure_factor_coef Fsqd
_refine_ls_weighting_details 'calc w=1/[\s^2^(Fo^2^)+(0.0202P)^2^+27.7229P] where P=(Fo^2^+2Fc^2^)/3'
_refine_ls_weighting_scheme calc
_refine_ls_wR_factor_gt 0.0676
_refine_ls_wR_factor_ref 0.0697
_reflns_number_gt 6662
_reflns_number_total 7803
_reflns_threshold_expression >2sigma(I)
_cod_data_source_file ja060714vsi20060130_085051.cif
_cod_data_source_block cr155r_0m
_cod_database_code 4110686

loop_
_symmetry_equiv_pos_as_xyz
'x, y, z'
'-x+1/2, -y, z+1/2'
'-x, y+1/2, -z'
'x+1/2, -y+1/2, -z+1/2'
'-x, -y, -z'
'x-1/2, y, -z-1/2'
'x, -y-1/2, z'
'-x-1/2, y-1/2, z-1/2'

loop_
_atom_site_label
_atom_site_type_symbol
_atom_site_fract_x
_atom_site_fract_y
_atom_site_fract_z
_atom_site_U_iso_or_equiv
_atom_site_adp_type
_atom_site_occupancy
_atom_site_symmetry_multiplicity
_atom_site_calc_flag
_atom_site_refinement_flags
_atom_site_disorder_assembly
_atom_site_disorder_group
C1 C 0.5172(2) 0.7500 0.8440(3) 0.0174(9) Uani 1 2 d SD . .
H1 H 0.5499(5) 0.7500 0.8835(7) 0.021 Uiso 1 2 d SD . .
B2 B 0.45106(18) 0.6855(3) 0.8665(2) 0.0177(7) Uani 1 1 d D . .
B3 B 0.5047(2) 0.6457(3) 0.7902(2) 0.0214(8) Uani 1 1 d D . .
B4 B 0.5371(3) 0.7500 0.7431(4) 0.0229(11) Uani 1 2 d SD . .
B5 B 0.4766(2) 0.6853(3) 0.6942(2) 0.0230(8) Uani 1 1 d . . .
B6 B 0.4231(2) 0.6453(3) 0.7705(2) 0.0209(8) Uani 1 1 d . . .
B7 B 0.3903(3) 0.7500 0.8173(3) 0.0188(10) Uani 1 2 d S . .
B8 B 0.4054(3) 0.7500 0.7104(4) 0.0240(12) Uani 1 2 d S . .
I1 I 0.442295(12) 0.608451(18) 0.978412(14) 0.02301(6) Uani 1 1 d . . .
I2 I 0.559669(14) 0.51826(2) 0.807632(17) 0.03215(7) Uani 1 1 d . . .
I3 I 0.633362(18) 0.7500 0.70806(2) 0.03189(9) Uani 1 2 d S . .
I4 I 0.494120(16) 0.60173(2) 0.586026(17) 0.03866(8) Uani 1 1 d . . .
I5 I 0.372080(15) 0.51258(2) 0.760481(19) 0.03668(8) Uani 1 1 d . . .
I6 I 0.298299(16) 0.7500 0.86777(2) 0.02953(8) Uani 1 2 d S . .
I7 I 0.33220(2) 0.7500 0.62237(3) 0.03993(11) Uani 1 2 d S . .
C1S C 0.3963(3) 0.2003(5) 0.9333(4) 0.0648(17) Uani 1 1 d U . .
H1S H 0.4186 0.1657 0.8930 0.078 Uiso 1 1 calc R . .
C2S C 0.3638(3) 0.1515(4) 0.9924(5) 0.0607(16) Uani 1 1 d U . .
H2S H 0.3636 0.0830 0.9925 0.073 Uiso 1 1 calc R . .
C3S C 0.3316(3) 0.2010(4) 1.0511(4) 0.0512(13) Uani 1 1 d U . .
H3S H 0.3094 0.1668 1.0916 0.061 Uiso 1 1 calc R . .
C4S C 0.2452(3) 0.7986(4) 0.2685(4) 0.0494(13) Uani 1 1 d U . .
H4S H 0.2206 0.8323 0.3071 0.059 Uiso 1 1 calc R . .
C5S C 0.2797(3) 0.8490(5) 0.2142(5) 0.0685(19) Uani 1 1 d U . .
H5S H 0.2802 0.9174 0.2163 0.082 Uiso 1 1 calc R . .
C6S C 0.3139(3) 0.8013(7) 0.1560(4) 0.086(3) Uani 1 1 d U . .
H6S H 0.3371 0.8362 0.1167 0.104 Uiso 1 1 calc R . .
N1' N 0.6176(3) 0.7484(10) 0.4385(4) 0.0421(16) Uani 1 2 d SDU A -1
H1'C H 0.5970 0.7445 0.4880 0.050 Uiso 0.50 1 calc PR A -1
C1' C 0.6386(5) 0.8502(6) 0.4279(6) 0.039(2) Uani 0.50 1 d PDU A -1
H1'A H 0.6017 0.8913 0.4185 0.047 Uiso 0.50 1 calc PR A -1
H1'B H 0.6649 0.8541 0.3788 0.047 Uiso 0.50 1 calc PR A -1
C2' C 0.6745(7) 0.8906(8) 0.4991(9) 0.041(3) Uani 0.50 1 d PDU A -1
H2'A H 0.7155 0.8588 0.5017 0.049 Uiso 0.50 1 calc PR A -1
H2'B H 0.6520 0.8756 0.5499 0.049 Uiso 0.50 1 calc PR A -1
C3' C 0.6837(6) 0.9990(8) 0.4930(8) 0.046(3) Uani 0.50 1 d PDU A -1
H3'A H 0.6429 1.0303 0.4855 0.056 Uiso 0.50 1 calc PR A -1
H3'B H 0.7093 1.0135 0.4447 0.056 Uiso 0.50 1 calc PR A -1
C4' C 0.7149(9) 1.0412(14) 0.5678(11) 0.056(4) Uani 0.50 1 d PDU A -1
H4'A H 0.7207 1.1107 0.5603 0.085 Uiso 0.50 1 calc PR A -1
H4'B H 0.7553 1.0103 0.5757 0.085 Uiso 0.50 1 calc PR A -1
H4'C H 0.6888 1.0298 0.6156 0.085 Uiso 0.50 1 calc PR A -1
C5' C 0.6713(5) 0.6793(6) 0.4414(7) 0.048(2) Uani 0.50 1 d PDU A -1
H5'A H 0.7075 0.7118 0.4662 0.057 Uiso 0.50 1 calc PR A -1
H5'B H 0.6827 0.6603 0.3855 0.057 Uiso 0.50 1 calc PR A -1
C6' C 0.6558(6) 0.5897(8) 0.4901(9) 0.044(3) Uani 0.50 1 d PDU A -1
H6'A H 0.6207 0.5556 0.4642 0.053 Uiso 0.50 1 calc PR A -1
H6'B H 0.6428 0.6087 0.5456 0.053 Uiso 0.50 1 calc PR A -1
C7' C 0.7114(6) 0.5220(8) 0.4955(8) 0.048(3) Uani 0.50 1 d PDU A -1
H7'A H 0.7482 0.5575 0.5153 0.057 Uiso 0.50 1 calc PR A -1
H7'B H 0.7210 0.4951 0.4413 0.057 Uiso 0.50 1 calc PR A -1
C8' C 0.6949(11) 0.4407(14) 0.5545(10) 0.064(5) Uani 0.50 1 d PDU A -1
H8'A H 0.7299 0.3960 0.5588 0.096 Uiso 0.50 1 calc PR A -1
H8'B H 0.6584 0.4060 0.5343 0.096 Uiso 0.50 1 calc PR A -1
H8'C H 0.6857 0.4680 0.6081 0.096 Uiso 0.50 1 calc PR A -1
C9' C 0.5733(3) 0.7179(6) 0.3742(5) 0.0327(17) Uani 0.50 1 d PDU A -1
H9'A H 0.5862 0.7532 0.3247 0.039 Uiso 1 2 calc SR A -1
H9'B H 0.5828 0.6492 0.3637 0.039 Uiso 0.50 1 calc PR A -1
C10' C 0.5077(4) 0.7236(7) 0.3753(6) 0.048(3) Uani 0.50 1 d PDU A -1
H10A H 0.4980 0.7535 0.4283 0.057 Uiso 1 2 calc SR A -1
H10B H 0.4940 0.6557 0.3798 0.057 Uiso 0.50 1 calc PR A -1
C11' C 0.4618(5) 0.7690(7) 0.3170(7) 0.059(4) Uani 0.305(4) 1 d PDU A -1
H11A H 0.4696 0.7495 0.2601 0.071 Uiso 0.610(7) 2 calc SPR A -1
H11B H 0.4616 0.8402 0.3211 0.071 Uiso 0.305(4) 1 calc PR A -1
C12' C 0.4023(7) 0.7249(12) 0.3502(13) 0.059(6) Uani 0.305(4) 1 d PDU A -1
H12A H 0.3670 0.7471 0.3178 0.089 Uiso 0.610(7) 2 calc SPR A -1
H12B H 0.3967 0.7447 0.4068 0.089 Uiso 0.305(4) 1 calc PR A -1
H12C H 0.4050 0.6544 0.3473 0.089 Uiso 0.305(4) 1 calc PR A -1
C10D C 0.5077(4) 0.7236(7) 0.3753(6) 0.048(3) Uani 0.00 1 d PU B -2
C11D C 0.4618(5) 0.7690(7) 0.3170(7) 0.059(4) Uani 0.195(4) 1 d PU B -2
H11C H 0.4552 0.8375 0.3316 0.071 Uiso 0.195(4) 1 calc PR B -2
H11D H 0.4214 0.7353 0.3209 0.071 Uiso 0.195(4) 1 calc PR B -2
C12D C 0.4869(13) 0.762(3) 0.2294(10) 0.069(10) Uani 0.195(4) 1 d PDU B -2
H12D H 0.5257 0.7981 0.2251 0.104 Uiso 0.195(4) 1 calc PR B -2
H12E H 0.4564 0.7888 0.1916 0.104 Uiso 0.195(4) 1 calc PR B -2
H12F H 0.4945 0.6940 0.2158 0.104 Uiso 0.195(4) 1 calc PR B -2

loop_
_atom_site_aniso_label
_atom_site_aniso_U_11
_atom_site_aniso_U_22
_atom_site_aniso_U_33
_atom_site_aniso_U_23
_atom_site_aniso_U_13
_atom_site_aniso_U_12
C1 0.017(2) 0.019(2) 0.016(2) 0.000 0.0049(17) 0.000
B2 0.0197(17) 0.0161(16) 0.0172(16) -0.0013(14) 0.0037(13) -0.0002(14)
B3 0.027(2) 0.0192(18) 0.0175(17) 0.0000(14) 0.0073(15) 0.0028(16)
B4 0.025(3) 0.021(3) 0.022(3) 0.000 0.008(2) 0.000
B5 0.031(2) 0.0225(19) 0.0156(17) -0.0032(15) 0.0057(15) -0.0005(17)
B6 0.0226(19) 0.0220(19) 0.0181(17) -0.0045(15) 0.0026(15) -0.0043(15)
B7 0.019(3) 0.023(3) 0.015(2) 0.000 0.0018(19) 0.000
B8 0.025(3) 0.031(3) 0.016(3) 0.000 0.001(2) 0.000
I1 0.02802(12) 0.02152(11) 0.01950(11) 0.00613(9) 0.00585(9) 0.00228(9)
I2 0.04130(15) 0.02366(13) 0.03148(14) 0.00170(10) 0.01134(11) 0.01333(11)
I3 0.02567(18) 0.0412(2) 0.02878(19) 0.000 0.01432(15) 0.000
I4 0.05446(19) 0.03947(16) 0.02206(12) -0.01338(11) 0.01387(12) -0.00715(14)
I5 0.04698(17) 0.02846(14) 0.03461(15) -0.01028(11) 0.00763(12) -0.01739(12)
I6 0.01639(15) 0.0449(2) 0.02729(18) 0.000 0.00251(13) 0.000
I7 0.0376(2) 0.0598(3) 0.02234(18) 0.000 -0.01050(16) 0.000
C1S 0.046(3) 0.089(5) 0.059(4) -0.019(3) -0.012(3) 0.015(3)
C2S 0.052(3) 0.036(3) 0.094(5) -0.007(3) -0.016(3) 0.014(2)
C3S 0.040(3) 0.038(3) 0.076(4) 0.011(3) -0.008(3) -0.001(2)
C4S 0.041(3) 0.056(3) 0.050(3) -0.006(3) -0.001(2) 0.005(2)
C5S 0.053(4) 0.060(4) 0.093(5) 0.024(4) -0.008(3) -0.005(3)
C6S 0.039(3) 0.160(8) 0.059(4) 0.047(4) 0.002(3) -0.027(4)
N1' 0.051(3) 0.037(3) 0.039(3) -0.017(8) -0.010(3) 0.007(7)
C1' 0.043(5) 0.030(4) 0.044(5) 0.010(4) -0.011(4) 0.002(4)
C2' 0.036(7) 0.036(5) 0.051(7) 0.001(5) 0.004(5) -0.006(5)
C3' 0.051(7) 0.037(5) 0.051(6) 0.001(5) -0.018(6) -0.007(5)
C4' 0.063(10) 0.049(8) 0.058(9) -0.002(7) -0.029(7) -0.012(7)
C5' 0.037(5) 0.033(4) 0.074(7) -0.011(5) -0.012(5) 0.002(4)
C6' 0.048(9) 0.047(6) 0.038(6) -0.010(5) 0.001(6) 0.009(5)
C7' 0.058(8) 0.039(6) 0.046(6) -0.012(5) -0.006(6) 0.011(5)
C8' 0.096(17) 0.058(10) 0.038(7) -0.002(6) -0.016(8) 0.015(9)
C9' 0.044(4) 0.030(4) 0.024(4) -0.006(3) 0.001(3) -0.002(3)
C10' 0.049(4) 0.047(7) 0.048(5) 0.016(4) 0.006(4) 0.009(4)
C11' 0.050(5) 0.031(9) 0.095(7) 0.022(5) -0.017(5) 0.002(4)
C12' 0.052(7) 0.047(14) 0.079(13) -0.007(9) -0.012(8) -0.002(7)
C10D 0.049(4) 0.047(7) 0.048(5) 0.016(4) 0.006(4) 0.009(4)
C11D 0.050(5) 0.031(9) 0.095(7) 0.022(5) -0.017(5) 0.002(4)
C12D 0.077(17) 0.05(3) 0.077(10) 0.05(2) -0.020(12) 0.018(17)

loop_
_atom_type_symbol
_atom_type_description
_atom_type_scat_dispersion_real
_atom_type_scat_dispersion_imag
_atom_type_scat_source
C C 0.0033 0.0016 'International Tables Vol C Tables 4.2.6.8 and 6.1.1.4'
H H 0.0000 0.0000 'International Tables Vol C Tables 4.2.6.8 and 6.1.1.4'
B B 0.0013 0.0007 'International Tables Vol C Tables 4.2.6.8 and 6.1.1.4'
N N 0.0061 0.0033 'International Tables Vol C Tables 4.2.6.8 and 6.1.1.4'
I I -0.4742 1.8119 'International Tables Vol C Tables 4.2.6.8 and 6.1.1.4'

loop_
_geom_angle_atom_site_label_1
_geom_angle_atom_site_label_2
_geom_angle_atom_site_label_3
_geom_angle
_geom_angle_site_symmetry_1
_geom_angle_site_symmetry_3
B4 C1 B3 62.6(2) . .
B4 C1 B3 62.6(2) . 7_575
B3 C1 B3 114.6(4) . 7_575
B4 C1 B2 114.5(3) . 7_575
B3 C1 B2 114.6(3) . 7_575
B3 C1 B2 62.9(2) 7_575 7_575
B4 C1 B2 114.5(3) . .
B3 C1 B2 62.9(2) . .
B3 C1 B2 114.7(3) 7_575 .
B2 C1 B2 62.5(3) 7_575 .
C1 B2 B7 104.5(3) . .
C1 B2 B6 104.5(3) . .
B7 B2 B6 60.3(2) . .
C1 B2 B2 58.76(16) . 7_575
B7 B2 B2 59.87(16) . 7_575
B6 B2 B2 108.21(19) . 7_575
C1 B2 B3 58.4(2) . .
B7 B2 B3 108.0(3) . .
B6 B2 B3 60.0(2) . .
B2 B2 B3 107.89(18) 7_575 .
C1 B2 I1 121.2(3) . .
B7 B2 I1 125.3(3) . .
B6 B2 I1 125.4(2) . .
B2 B2 I1 119.99(11) 7_575 .
B3 B2 I1 120.5(2) . .
C1 B3 B5 104.6(3) . .
C1 B3 B4 58.7(2) . .
B5 B3 B4 59.8(3) . .
C1 B3 B6 104.5(3) . .
B5 B3 B6 60.4(2) . .
B4 B3 B6 108.0(3) . .
C1 B3 B2 58.7(2) . .
B5 B3 B2 108.0(3) . .
B4 B3 B2 107.9(3) . .
B6 B3 B2 59.6(2) . .
C1 B3 I2 122.4(3) . .
B5 B3 I2 124.1(2) . .
B4 B3 I2 120.6(3) . .
B6 B3 I2 124.4(3) . .
B2 B3 I2 121.0(2) . .
C1 B4 B5 104.8(3) . 7_575
C1 B4 B5 104.8(3) . .
B5 B4 B5 60.6(4) 7_575 .
C1 B4 B3 58.7(2) . 7_575
B5 B4 B3 60.0(2) 7_575 7_575
B5 B4 B3 108.6(4) . 7_575
C1 B4 B3 58.7(2) . .
B5 B4 B3 108.6(4) 7_575 .
B5 B4 B3 60.0(2) . .
B3 B4 B3 108.3(4) 7_575 .
C1 B4 I3 120.0(4) . .
B5 B4 I3 125.9(3) 7_575 .
B5 B4 I3 125.9(3) . .
B3 B4 I3 119.6(2) 7_575 .
B3 B4 I3 119.6(2) . .
B4 B5 B3 60.2(3) . .
B4 B5 B5 59.68(18) . 7_575
B3 B5 B5 107.97(19) . 7_575
B4 B5 B6 108.1(3) . .
B3 B5 B6 60.1(2) . .
B5 B5 B6 108.0(2) 7_575 .
B4 B5 B8 107.9(3) . .
B3 B5 B8 108.2(3) . .
B5 B5 B8 60.09(18) 7_575 .
B6 B5 B8 60.0(2) . .
B4 B5 I4 121.1(3) . .
B3 B5 I4 120.5(3) . .
B5 B5 I4 122.49(12) 7_575 .
B6 B5 I4 121.6(3) . .
B8 B5 I4 122.7(3) . .
B2 B6 B3 60.4(2) . .
B2 B6 B7 59.8(3) . .
B3 B6 B7 108.0(3) . .
B2 B6 B5 107.9(3) . .
B3 B6 B5 59.6(2) . .
B7 B6 B5 107.8(3) . .
B2 B6 B8 107.9(3) . .
B3 B6 B8 107.8(3) . .
B7 B6 B8 59.9(3) . .
B5 B6 B8 60.1(3) . .
B2 B6 I5 120.6(3) . .
B3 B6 I5 121.3(3) . .
B7 B6 I5 121.6(3) . .
B5 B6 I5 122.7(2) . .
B8 B6 I5 122.7(3) . .
B2 B7 B2 60.3(3) 7_575 .
B2 B7 B6 108.2(3) 7_575 .
B2 B7 B6 59.9(2) . .
B2 B7 B6 59.9(2) 7_575 7_575
B2 B7 B6 108.2(3) . 7_575
B6 B7 B6 108.4(4) . 7_575
B2 B7 B8 108.3(3) 7_575 .
B2 B7 B8 108.3(3) . .
B6 B7 B8 60.3(2) . .
B6 B7 B8 60.3(2) 7_575 .
B2 B7 I6 120.2(3) 7_575 .
B2 B7 I6 120.2(3) . .
B6 B7 I6 122.1(2) . .
B6 B7 I6 122.1(2) 7_575 .
B8 B7 I6 123.2(4) . .
B7 B8 B6 59.8(2) . .
B7 B8 B6 59.8(2) . 7_575
B6 B8 B6 107.7(4) . 7_575
B7 B8 B5 107.5(4) . .
B6 B8 B5 59.9(2) . .
B6 B8 B5 107.6(4) 7_575 .
B7 B8 B5 107.5(4) . 7_575
B6 B8 B5 107.6(4) . 7_575
B6 B8 B5 59.9(2) 7_575 7_575
B5 B8 B5 59.8(4) . 7_575
B7 B8 I7 122.1(4) . .
B6 B8 I7 121.9(2) . .
B6 B8 I7 121.9(2) 7_575 .
B5 B8 I7 121.9(3) . .
B5 B8 I7 121.9(3) 7_575 .
B4 I3 H1'C 93.3 . .
B5 I4 H1'C 101.2 . .
C2S C1S C1S 119.4(4) . 7_565
C3S C2S C1S 120.6(6) . .
C3S C3S C2S 120.0(4) 7_565 .
C4S C4S C5S 121.0(4) 7_575 .
C4S C5S C6S 120.3(7) . .
C5S C6S C6S 118.6(4) . 7_575
C9' N1' C1' 112.4(8) . .
C9' N1' C5' 109.7(8) . .
C1' N1' C5' 111.9(7) . .
N1' C1' C2' 114.5(8) . .
C1' C2' C3' 112.5(10) . .
C2' C3' C4' 112.7(12) . .
N1' C5' C6' 111.7(10) . .
C5' C6' C7' 111.2(10) . .
C6' C7' C8' 107.9(13) . .
C10' C9' N1' 128.0(8) . .
C9' C10' C11' 131.9(9) . .
C10' C11' C12' 99.0(10) . .

loop_
_geom_bond_atom_site_label_1
_geom_bond_atom_site_label_2
_geom_bond_distance
_geom_bond_site_symmetry_2
C1 B4 1.717(8) .
C1 B3 1.718(5) .
C1 B3 1.718(5) 7_575
C1 B2 1.724(6) 7_575
C1 B2 1.724(6) .
B2 B7 1.782(6) .
B2 B6 1.782(6) .
B2 B2 1.789(8) 7_575
B2 B3 1.795(6) .
B2 I1 2.138(4) .
B3 B5 1.780(6) .
B3 B4 1.784(5) .
B3 B6 1.789(6) .
B3 I2 2.148(4) .
B4 B5 1.777(7) 7_575
B4 B5 1.777(7) .
B4 B3 1.784(5) 7_575
B4 I3 2.154(6) .
B5 B5 1.794(9) 7_575
B5 B6 1.794(6) .
B5 B8 1.799(7) .
B5 I4 2.158(4) .
B6 B7 1.789(5) .
B6 B8 1.798(6) .
B6 I5 2.151(4) .
B7 B2 1.782(6) 7_575
B7 B6 1.790(5) 7_575
B7 B8 1.791(8) .
B7 I6 2.152(6) .
B8 B6 1.798(6) 7_575
B8 B5 1.799(7) 7_575
B8 I7 2.144(6) .
I3 H1'C 3.7089 .
I4 H1'C 3.3843 .
C1S C2S 1.376(10) .
C1S C1S 1.379(15) 7_565
C2S C3S 1.374(9) .
C3S C3S 1.358(11) 7_565
C4S C4S 1.348(12) 7_575
C4S C5S 1.357(9) .
C5S C6S 1.380(11) .
C6S C6S 1.422(19) 7_575
N1' C9' 1.488(9) .
N1' C1' 1.493(13) .
N1' C5' 1.504(11) .
C1' C2' 1.512(9) .
C2' C3' 1.519(9) .
C3' C4' 1.521(9) .
C5' C6' 1.516(9) .
C6' C7' 1.526(9) .
C7' C8' 1.530(9) .
C9' C10' 1.417(8) .
C10' C11' 1.516(8) .
C11' C12' 1.522(9) .

loop_
_geom_torsion_atom_site_label_1
_geom_torsion_atom_site_label_2
_geom_torsion_atom_site_label_3
_geom_torsion_atom_site_label_4
_geom_torsion
_geom_torsion_site_symmetry_1
_geom_torsion_site_symmetry_4
B4 C1 B2 B7 -65.8(3) . .
B3 C1 B2 B7 -102.4(3) . .
B3 C1 B2 B7 3.8(4) 7_575 .
B2 C1 B2 B7 40.2(3) 7_575 .
B4 C1 B2 B6 -3.3(3) . .
B3 C1 B2 B6 -40.0(3) . .
B3 C1 B2 B6 66.3(4) 7_575 .
B2 C1 B2 B6 102.7(2) 7_575 .
B4 C1 B2 B2 -106.1(3) . 7_575
B3 C1 B2 B2 -142.7(3) . 7_575
B3 C1 B2 B2 -36.4(2) 7_575 7_575
B4 C1 B2 B3 36.6(3) . .
B3 C1 B2 B3 106.3(4) 7_575 .
B2 C1 B2 B3 142.7(3) 7_575 .
B4 C1 B2 I1 145.5(2) . .
B3 C1 B2 I1 108.9(3) . .
B3 C1 B2 I1 -144.8(3) 7_575 .
B2 C1 B2 I1 -108.4(2) 7_575 .
B4 C1 B3 B5 -39.9(3) . .
B3 C1 B3 B5 -3.9(5) 7_575 .
B2 C1 B3 B5 66.1(4) 7_575 .
B2 C1 B3 B5 102.4(3) . .
B3 C1 B3 B4 36.0(4) 7_575 .
B2 C1 B3 B4 106.0(4) 7_575 .
B2 C1 B3 B4 142.3(4) . .
B4 C1 B3 B6 -102.5(3) . .
B3 C1 B3 B6 -66.5(4) 7_575 .
B2 C1 B3 B6 3.5(4) 7_575 .
B2 C1 B3 B6 39.8(3) . .
B4 C1 B3 B2 -142.3(4) . .
B3 C1 B3 B2 -106.3(4) 7_575 .
B2 C1 B3 B2 -36.3(3) 7_575 .
B4 C1 B3 I2 108.6(4) . .
B3 C1 B3 I2 144.6(2) 7_575 .
B2 C1 B3 I2 -145.4(3) 7_575 .
B2 C1 B3 I2 -109.1(3) . .
B7 B2 B3 C1 96.3(3) . .
B6 B2 B3 C1 134.1(3) . .
B2 B2 B3 C1 33.0(2) 7_575 .
I1 B2 B3 C1 -110.1(3) . .
C1 B2 B3 B5 -96.5(3) . .
B7 B2 B3 B5 -0.3(4) . .
B6 B2 B3 B5 37.6(3) . .
B2 B2 B3 B5 -63.5(3) 7_575 .
I1 B2 B3 B5 153.4(3) . .
C1 B2 B3 B4 -33.3(3) . .
B7 B2 B3 B4 63.0(4) . .
B6 B2 B3 B4 100.8(3) . .
B2 B2 B3 B4 -0.3(3) 7_575 .
I1 B2 B3 B4 -143.4(3) . .
C1 B2 B3 B6 -134.1(3) . .
B7 B2 B3 B6 -37.8(3) . .
B2 B2 B3 B6 -101.1(2) 7_575 .
I1 B2 B3 B6 115.8(3) . .
C1 B2 B3 I2 111.6(3) . .
B7 B2 B3 I2 -152.2(2) . .
B6 B2 B3 I2 -114.3(3) . .
B2 B2 B3 I2 144.57(18) 7_575 .
I1 B2 B3 I2 1.5(4) . .
B3 C1 B4 B5 103.0(3) . 7_575
B3 C1 B4 B5 -40.0(3) 7_575 7_575
B2 C1 B4 B5 -3.3(3) 7_575 7_575
B2 C1 B4 B5 66.2(3) . 7_575
B3 C1 B4 B5 40.0(3) . .
B3 C1 B4 B5 -103.0(3) 7_575 .
B2 C1 B4 B5 -66.2(3) 7_575 .
B2 C1 B4 B5 3.3(3) . .
B3 C1 B4 B3 143.0(4) . 7_575
B2 C1 B4 B3 36.8(3) 7_575 7_575
B2 C1 B4 B3 106.2(3) . 7_575
B3 C1 B4 B3 -143.0(4) 7_575 .
B2 C1 B4 B3 -106.2(3) 7_575 .
B2 C1 B4 B3 -36.7(3) . .
B3 C1 B4 I3 -108.5(2) . .
B3 C1 B4 I3 108.5(2) 7_575 .
B2 C1 B4 I3 145.3(2) 7_575 .
B2 C1 B4 I3 -145.3(2) . .
B5 B3 B4 C1 134.1(3) . .
B6 B3 B4 C1 96.4(3) . .
B2 B3 B4 C1 33.3(3) . .
I2 B3 B4 C1 -111.7(3) . .
C1 B3 B4 B5 -96.4(3) . 7_575
B5 B3 B4 B5 37.7(3) . 7_575
B6 B3 B4 B5 0.0(4) . 7_575
B2 B3 B4 B5 -63.1(4) . 7_575
I2 B3 B4 B5 151.9(3) . 7_575
C1 B3 B4 B5 -134.1(3) . .
B6 B3 B4 B5 -37.7(3) . .
B2 B3 B4 B5 -100.8(3) . .
I2 B3 B4 B5 114.2(3) . .
C1 B3 B4 B3 -32.8(4) . 7_575
B5 B3 B4 B3 101.3(4) . 7_575
B6 B3 B4 B3 63.6(4) . 7_575
B2 B3 B4 B3 0.5(5) . 7_575
I2 B3 B4 B3 -144.5(2) . 7_575
C1 B3 B4 I3 109.1(4) . .
B5 B3 B4 I3 -116.7(3) . .
B6 B3 B4 I3 -154.5(3) . .
B2 B3 B4 I3 142.5(3) . .
I2 B3 B4 I3 -2.6(4) . .
C1 B4 B5 B3 -39.4(2) . .
B5 B4 B5 B3 -138.3(2) 7_575 .
B3 B4 B5 B3 -100.9(4) 7_575 .
I3 B4 B5 B3 106.7(3) . .
C1 B4 B5 B5 98.9(2) . 7_575
B3 B4 B5 B5 37.42(18) 7_575 7_575
B3 B4 B5 B5 138.3(2) . 7_575
I3 B4 B5 B5 -115.0(3) . 7_575
C1 B4 B5 B6 -1.8(3) . .
B5 B4 B5 B6 -100.7(3) 7_575 .
B3 B4 B5 B6 -63.3(4) 7_575 .
B3 B4 B5 B6 37.6(3) . .
I3 B4 B5 B6 144.3(3) . .
C1 B4 B5 B8 61.7(3) . .
B5 B4 B5 B8 -37.2(3) 7_575 .
B3 B4 B5 B8 0.2(4) 7_575 .
B3 B4 B5 B8 101.1(3) . .
I3 B4 B5 B8 -152.2(3) . .
C1 B4 B5 I4 -149.2(2) . .
B5 B4 B5 I4 111.9(2) 7_575 .
B3 B4 B5 I4 149.4(3) 7_575 .
B3 B4 B5 I4 -109.8(3) . .
I3 B4 B5 I4 -3.1(4) . .
C1 B3 B5 B4 39.3(3) . .
B6 B3 B5 B4 138.0(3) . .
B2 B3 B5 B4 100.7(3) . .
I2 B3 B5 B4 -108.5(3) . .
C1 B3 B5 B5 2.2(3) . 7_575
B4 B3 B5 B5 -37.1(2) . 7_575
B6 B3 B5 B5 100.8(2) . 7_575
B2 B3 B5 B5 63.6(3) . 7_575
I2 B3 B5 B5 -145.6(2) . 7_575
C1 B3 B5 B6 -98.6(3) . .
B4 B3 B5 B6 -138.0(3) . .
B2 B3 B5 B6 -37.3(3) . .
I2 B3 B5 B6 113.6(3) . .
C1 B3 B5 B8 -61.4(4) . .
B4 B3 B5 B8 -100.7(3) . .
B6 B3 B5 B8 37.3(3) . .
B2 B3 B5 B8 0.0(4) . .
I2 B3 B5 B8 150.8(3) . .
C1 B3 B5 I4 150.1(3) . .
B4 B3 B5 I4 110.7(3) . .
B6 B3 B5 I4 -111.3(3) . .
B2 B3 B5 I4 -148.5(3) . .
I2 B3 B5 I4 2.3(4) . .
C1 B2 B6 B3 39.2(2) . .
B7 B2 B6 B3 137.8(3) . .
B2 B2 B6 B3 100.6(2) 7_575 .
I1 B2 B6 B3 -107.9(3) . .
C1 B2 B6 B7 -98.6(3) . .
B2 B2 B6 B7 -37.2(2) 7_575 .
B3 B2 B6 B7 -137.8(3) . .
I1 B2 B6 B7 114.3(3) . .
C1 B2 B6 B5 2.0(4) . .
B7 B2 B6 B5 100.6(3) . .
B2 B2 B6 B5 63.4(3) 7_575 .
B3 B2 B6 B5 -37.2(3) . .
I1 B2 B6 B5 -145.1(3) . .
C1 B2 B6 B8 -61.6(4) . .
B7 B2 B6 B8 37.1(3) . .
B2 B2 B6 B8 -0.2(3) 7_575 .
B3 B2 B6 B8 -100.7(3) . .
I1 B2 B6 B8 151.3(3) . .
C1 B2 B6 I5 150.2(2) . .
B7 B2 B6 I5 -111.2(3) . .
B2 B2 B6 I5 -148.42(19) 7_575 .
B3 B2 B6 I5 111.0(3) . .
I1 B2 B6 I5 3.1(4) . .
C1 B3 B6 B2 -39.4(3) . .
B5 B3 B6 B2 -138.1(3) . .
B4 B3 B6 B2 -100.7(3) . .
I2 B3 B6 B2 108.8(3) . .
C1 B3 B6 B7 -1.7(4) . .
B5 B3 B6 B7 -100.5(3) . .
B4 B3 B6 B7 -63.0(4) . .
B2 B3 B6 B7 37.6(3) . .
I2 B3 B6 B7 146.4(3) . .
C1 B3 B6 B5 98.8(3) . .
B4 B3 B6 B5 37.5(3) . .
B2 B3 B6 B5 138.1(3) . .
I2 B3 B6 B5 -113.1(3) . .
C1 B3 B6 B8 61.6(3) . .
B5 B3 B6 B8 -37.2(3) . .
B4 B3 B6 B8 0.3(4) . .
B2 B3 B6 B8 100.9(3) . .
I2 B3 B6 B8 -150.3(3) . .
C1 B3 B6 I5 -149.1(3) . .
B5 B3 B6 I5 112.1(3) . .
B4 B3 B6 I5 149.6(3) . .
B2 B3 B6 I5 -109.8(3) . .
I2 B3 B6 I5 -1.0(4) . .
B4 B5 B6 B2 -0.1(4) . .
B3 B5 B6 B2 37.6(3) . .
B5 B5 B6 B2 -63.2(3) 7_575 .
B8 B5 B6 B2 -100.8(3) . .
I4 B5 B6 B2 147.1(3) . .
B4 B5 B6 B3 -37.7(3) . .
B5 B5 B6 B3 -100.8(2) 7_575 .
B8 B5 B6 B3 -138.4(3) . .
I4 B5 B6 B3 109.5(3) . .
B4 B5 B6 B7 63.1(4) . .
B3 B5 B6 B7 100.8(3) . .
B5 B5 B6 B7 0.0(3) 7_575 .
B8 B5 B6 B7 -37.6(3) . .
I4 B5 B6 B7 -149.7(3) . .
B4 B5 B6 B8 100.7(3) . .
B3 B5 B6 B8 138.4(3) . .
B5 B5 B6 B8 37.6(2) 7_575 .
I4 B5 B6 B8 -112.1(3) . .
B4 B5 B6 I5 -147.5(3) . .
B3 B5 B6 I5 -109.8(3) . .
B5 B5 B6 I5 149.4(2) 7_575 .
B8 B5 B6 I5 111.8(3) . .
I4 B5 B6 I5 -0.3(5) . .
C1 B2 B7 B2 -39.7(3) . 7_575
B6 B2 B7 B2 -138.4(2) . 7_575
B3 B2 B7 B2 -100.7(2) . 7_575
I1 B2 B7 B2 107.3(2) . 7_575
C1 B2 B7 B6 98.7(3) . .
B2 B2 B7 B6 138.4(2) 7_575 .
B3 B2 B7 B6 37.7(3) . .
I1 B2 B7 B6 -114.3(3) . .
C1 B2 B7 B6 -2.5(4) . 7_575
B6 B2 B7 B6 -101.2(4) . 7_575
B2 B2 B7 B6 37.22(19) 7_575 7_575
B3 B2 B7 B6 -63.4(3) . 7_575
I1 B2 B7 B6 144.5(3) . 7_575
C1 B2 B7 B8 61.4(3) . .
B6 B2 B7 B8 -37.3(2) . .
B2 B2 B7 B8 101.1(2) 7_575 .
B3 B2 B7 B8 0.4(3) . .
I1 B2 B7 B8 -151.7(2) . .
C1 B2 B7 I6 -149.4(2) . .
B6 B2 B7 I6 111.9(2) . .
B2 B2 B7 I6 -109.7(3) 7_575 .
B3 B2 B7 I6 149.6(2) . .
I1 B2 B7 I6 -2.4(4) . .
B2 B6 B7 B2 37.4(3) . 7_575
B3 B6 B7 B2 -0.5(4) . 7_575
B5 B6 B7 B2 -63.4(4) . 7_575
B8 B6 B7 B2 -101.1(4) . 7_575
I5 B6 B7 B2 146.8(3) . 7_575
B3 B6 B7 B2 -37.9(3) . .
B5 B6 B7 B2 -100.8(3) . .
B8 B6 B7 B2 -138.5(3) . .
I5 B6 B7 B2 109.4(3) . .
B2 B6 B7 B6 100.8(4) . 7_575
B3 B6 B7 B6 63.0(5) . 7_575
B5 B6 B7 B6 0.0(5) . 7_575
B8 B6 B7 B6 -37.7(4) . 7_575
I5 B6 B7 B6 -149.8(2) . 7_575
B2 B6 B7 B8 138.5(3) . .
B3 B6 B7 B8 100.6(4) . .
B5 B6 B7 B8 37.7(3) . .
I5 B6 B7 B8 -112.1(4) . .
B2 B6 B7 I6 -108.8(4) . .
B3 B6 B7 I6 -146.6(3) . .
B5 B6 B7 I6 150.4(3) . .
B8 B6 B7 I6 112.7(4) . .
I5 B6 B7 I6 0.6(5) . .
B2 B7 B8 B6 101.0(3) 7_575 .
B2 B7 B8 B6 37.1(3) . .
B6 B7 B8 B6 138.1(4) 7_575 .
I6 B7 B8 B6 -110.9(2) . .
B2 B7 B8 B6 -37.1(3) 7_575 7_575
B2 B7 B8 B6 -101.0(3) . 7_575
B6 B7 B8 B6 -138.1(4) . 7_575
I6 B7 B8 B6 110.9(2) . 7_575
B2 B7 B8 B5 63.4(3) 7_575 .
B2 B7 B8 B5 -0.4(3) . .
B6 B7 B8 B5 -37.5(3) . .
B6 B7 B8 B5 100.6(3) 7_575 .
I6 B7 B8 B5 -148.5(2) . .
B2 B7 B8 B5 0.4(3) 7_575 7_575
B2 B7 B8 B5 -63.4(3) . 7_575
B6 B7 B8 B5 -100.6(3) . 7_575
B6 B7 B8 B5 37.5(3) 7_575 7_575
I6 B7 B8 B5 148.5(2) . 7_575
B2 B7 B8 I7 -148.09(19) 7_575 .
B2 B7 B8 I7 148.09(19) . .
B6 B7 B8 I7 110.9(2) . .
B6 B7 B8 I7 -110.9(2) 7_575 .
I6 B7 B8 I7 0.000(1) . .
B2 B6 B8 B7 -37.0(3) . .
B3 B6 B8 B7 -100.8(3) . .
B5 B6 B8 B7 -137.8(3) . .
I5 B6 B8 B7 110.4(3) . .
B2 B6 B8 B6 0.2(5) . 7_575
B3 B6 B8 B6 -63.5(5) . 7_575
B7 B6 B8 B6 37.3(4) . 7_575
B5 B6 B8 B6 -100.5(4) . 7_575
I5 B6 B8 B6 147.7(2) . 7_575
B2 B6 B8 B5 100.8(3) . .
B3 B6 B8 B5 37.0(3) . .
B7 B6 B8 B5 137.8(3) . .
I5 B6 B8 B5 -111.8(3) . .
B2 B6 B8 B5 63.4(4) . 7_575
B3 B6 B8 B5 -0.4(4) . 7_575
B7 B6 B8 B5 100.4(4) . 7_575
B5 B6 B8 B5 -37.4(3) . 7_575
I5 B6 B8 B5 -149.2(3) . 7_575
B2 B6 B8 I7 -148.2(3) . .
B3 B6 B8 I7 148.0(3) . .
B7 B6 B8 I7 -111.2(4) . .
B5 B6 B8 I7 111.0(4) . .
I5 B6 B8 I7 -0.8(5) . .
B4 B5 B8 B7 -63.5(3) . .
B3 B5 B8 B7 0.2(4) . .
B5 B5 B8 B7 -100.5(3) 7_575 .
B6 B5 B8 B7 37.5(2) . .
I4 B5 B8 B7 148.0(2) . .
B4 B5 B8 B6 -101.0(3) . .
B3 B5 B8 B6 -37.3(3) . .
B5 B5 B8 B6 -138.0(3) 7_575 .
I4 B5 B8 B6 110.5(3) . .
B4 B5 B8 B6 -0.4(4) . 7_575
B3 B5 B8 B6 63.3(4) . 7_575
B5 B5 B8 B6 -37.40(19) 7_575 7_575
B6 B5 B8 B6 100.6(4) . 7_575
I4 B5 B8 B6 -148.9(3) . 7_575
B4 B5 B8 B5 37.0(3) . 7_575
B3 B5 B8 B5 100.7(3) . 7_575
B6 B5 B8 B5 138.0(3) . 7_575
I4 B5 B8 B5 -111.5(2) . 7_575
B4 B5 B8 I7 148.0(3) . .
B3 B5 B8 I7 -148.3(3) . .
B5 B5 B8 I7 111.0(3) 7_575 .
B6 B5 B8 I7 -111.0(3) . .
I4 B5 B8 I7 -0.5(4) . .
C1 B4 I3 H1'C 178.8 . .
B5 B4 I3 H1'C -39.7 7_575 .
B5 B4 I3 H1'C 37.4 . .
B3 B4 I3 H1'C -112.3 7_575 .
B3 B4 I3 H1'C 110.0 . .
B4 B5 I4 H1'C -38.1 . .
B3 B5 I4 H1'C -109.6 . .
B5 B5 I4 H1'C 33.6 7_575 .
B6 B5 I4 H1'C 178.9 . .
B8 B5 I4 H1'C 106.5 . .
C1S C1S C2S C3S -0.2(7) 7_565 .
C1S C2S C3S C3S 0.2(7) . 7_565
C4S C4S C5S C6S 2.2(8) 7_575 .
C4S C5S C6S C6S -2.1(8) . 7_575
C9' N1' C1' C2' 169.7(9) . .
C5' N1' C1' C2' -66.3(12) . .
N1' C1' C2' C3' -168.7(11) . .
C1' C2' C3' C4' 175.1(12) . .
C9' N1' C5' C6' -82.0(11) . .
C1' N1' C5' C6' 152.6(9) . .
N1' C5' C6' C7' -177.8(10) . .
C5' C6' C7' C8' 172.6(10) . .
C1' N1' C9' C10' -91.3(11) . .
C5' N1' C9' C10' 143.6(9) . .
N1' C9' C10' C11' 125.5(13) . .
C9' C10' C11' C12' 167.7(12) . .
